data_7213814
loop_
_publ_author_name
'Jia, Chunmei'
'Lin, Qiang'
'Yuan, Wenbing'

_publ_section_title
;
 A series of coordination polymers constructed by a flexible
 tetracarboxylic acid: synthesis, structural diversity and luminescent
 properties
;
_journal_issue 12
_journal_name_full CrystEngComm
_journal_page_first 2508
_journal_paper_doi 10.1039/c3ce42127a
_journal_volume 16
_journal_year 2014
_chemical_formula_sum 'C44 H34 Cu N6 O8'
_chemical_formula_weight 838.31
_chemical_name_systematic
; 
 ? 
;
_space_group_IT_number 7
_symmetry_cell_setting monoclinic
_symmetry_space_group_name_Hall 'P -2yac'
_symmetry_space_group_name_H-M 'P 1 n 1'
_atom_sites_solution_hydrogens geom
_atom_sites_solution_primary direct
_atom_sites_solution_secondary difmap
_audit_creation_method SHELXL-97
_cell_angle_alpha 90.00
_cell_angle_beta 94.2110(10)
_cell_angle_gamma 90.00
_cell_formula_units_Z 2
_cell_length_a 11.4050(8)
_cell_length_b 11.1560(8)
_cell_length_c 15.1930(11)
_cell_measurement_reflns_used 2762
_cell_measurement_temperature 296(2)
_cell_measurement_theta_max 23.00
_cell_measurement_theta_min 2.56
_cell_volume 1927.9(2)
_computing_cell_refinement 'Bruker SAINT'
_computing_data_collection 'Bruker APEX2'
_computing_data_reduction 'Bruker SAINT'
_computing_molecular_graphics 'Bruker SHELXTL'
_computing_publication_material 'Bruker SHELXTL'
_computing_structure_refinement 'SHELXL-97 (Sheldrick, 2008)'
_computing_structure_solution 'SHELXS-97 (Sheldrick, 2008)'
_diffrn_ambient_temperature 296(2)
_diffrn_measured_fraction_theta_full 0.999
_diffrn_measured_fraction_theta_max 0.999
_diffrn_measurement_device_type 'Bruker APEX-II CCD'
_diffrn_measurement_method '\f and \w scans'
_diffrn_radiation_monochromator graphite
_diffrn_radiation_source 'fine-focus sealed tube'
_diffrn_radiation_type MoK\a
_diffrn_radiation_wavelength 0.71073
_diffrn_reflns_av_R_equivalents 0.0263
_diffrn_reflns_av_sigmaI/netI 0.0718
_diffrn_reflns_limit_h_max 13
_diffrn_reflns_limit_h_min -14
_diffrn_reflns_limit_k_max 8
_diffrn_reflns_limit_k_min -13
_diffrn_reflns_limit_l_max 17
_diffrn_reflns_limit_l_min -18
_diffrn_reflns_number 10457
_diffrn_reflns_theta_full 26.00
_diffrn_reflns_theta_max 26.00
_diffrn_reflns_theta_min 2.16
_exptl_absorpt_coefficient_mu 0.631
_exptl_absorpt_correction_T_max 0.9281
_exptl_absorpt_correction_T_min 0.8948
_exptl_absorpt_correction_type multi-scan
_exptl_absorpt_process_details SADABS
_exptl_crystal_colour red
_exptl_crystal_density_diffrn 1.444
_exptl_crystal_density_method 'not measured'
_exptl_crystal_description block
_exptl_crystal_F_000 866
_exptl_crystal_size_max 0.18
_exptl_crystal_size_mid 0.15
_exptl_crystal_size_min 0.12
_refine_diff_density_max 0.327
_refine_diff_density_min -0.283
_refine_diff_density_rms 0.044
_refine_ls_abs_structure_details 'Flack H D (1983), Acta Cryst. A39, 876-881'
_refine_ls_abs_structure_Flack 0.008(9)
_refine_ls_extinction_method none
_refine_ls_goodness_of_fit_ref 1.005
_refine_ls_hydrogen_treatment constr
_refine_ls_matrix_type full
_refine_ls_number_parameters 534
_refine_ls_number_reflns 7069
_refine_ls_number_restraints 2
_refine_ls_restrained_S_all 1.005
_refine_ls_R_factor_all 0.0625
_refine_ls_R_factor_gt 0.0402
_refine_ls_shift/su_max 0.000
_refine_ls_shift/su_mean 0.000
_refine_ls_structure_factor_coef Fsqd
_refine_ls_weighting_details 'calc w=1/[\s^2^(Fo^2^)+(0.0056P)^2^+0.0000P] where P=(Fo^2^+2Fc^2^)/3'
_refine_ls_weighting_scheme calc
_refine_ls_wR_factor_gt 0.0731
_refine_ls_wR_factor_ref 0.0786
_reflns_number_gt 5409
_reflns_number_total 7069
_reflns_threshold_expression >2sigma(I)
_cod_data_source_file c3ce42127a.txt
_cod_data_source_block d:\3/4
_cod_depositor_comments
;
The following automatic conversions were performed:

'_symmetry_cell_setting' value 'Monoclinic' changed to 'monoclinic'
according to
/usr/data/users/saulius/automatic-downloads/current/RSC/lib/dictionaries/cif_core.dic
dictionary named 'cif_core.dic' version 2.4.2 from
2011-04-26.

'_exptl_absorpt_correction_type' value 'Multi-scan'
changed to 'multi-scan' according to
/usr/data/users/saulius/automatic-downloads/current/RSC/lib/dictionaries/cif_core.dic
dictionary named 'cif_core.dic' version 2.4.2 from 2011-04-26.

Automatic conversion script
Id: cif_fix_values 2281 2013-09-26 08:29:07Z andrius 
;
_cod_original_sg_symbol_H-M 'Pn   '
_cod_database_code 7213814

loop_
_symmetry_equiv_pos_as_xyz
'x, y, z'
'x+1/2, -y, z+1/2'

loop_
_atom_site_label
_atom_site_type_symbol
_atom_site_fract_x
_atom_site_fract_y
_atom_site_fract_z
_atom_site_U_iso_or_equiv
_atom_site_adp_type
_atom_site_occupancy
_atom_site_symmetry_multiplicity
_atom_site_calc_flag
_atom_site_refinement_flags
O1 O -0.2341(2) 1.0848(2) 0.72641(16) 0.0585(7) Uani 1 1 d .
O2 O -0.2463(3) 1.1321(3) 0.58403(19) 0.0693(8) Uani 1 1 d .
O3 O 0.0216(3) 0.9132(3) 0.38926(19) 0.0974(12) Uani 1 1 d .
O4 O 0.1110(2) 0.7507(2) 0.44220(15) 0.0550(7) Uani 1 1 d .
H4 H 0.1356 0.7488 0.3928 0.083 Uiso 1 1 calc R
O5 O 0.9686(3) 0.6388(2) 1.0430(2) 0.0833(9) Uani 1 1 d .
H5 H 1.0296 0.6242 1.0730 0.125 Uiso 1 1 calc R
O6 O 0.9764(3) 0.4468(2) 1.01010(18) 0.0715(9) Uani 1 1 d .
O7 O 0.6787(3) 0.2848(2) 0.78061(18) 0.0493(6) Uani 1 1 d .
O8 O 0.6210(2) 0.4146(2) 0.67452(18) 0.0660(8) Uani 1 1 d .
C1 C -0.2088(3) 1.0686(3) 0.6442(3) 0.0487(9) Uani 1 1 d .
C2 C -0.1286(3) 0.9653(3) 0.6309(2) 0.0432(8) Uani 1 1 d .
C3 C -0.0931(3) 0.8896(3) 0.6996(2) 0.0446(8) Uani 1 1 d .
H3 H -0.1223 0.9016 0.7545 0.054 Uiso 1 1 calc R
C4 C -0.0148(3) 0.7959(3) 0.6890(2) 0.0403(9) Uani 1 1 d .
C5 C 0.0273(3) 0.7805(3) 0.6054(2) 0.0406(8) Uani 1 1 d .
H5A H 0.0793 0.7183 0.5962 0.049 Uiso 1 1 calc R
C6 C -0.0073(3) 0.8564(3) 0.5362(2) 0.0406(8) Uani 1 1 d .
C7 C -0.0857(3) 0.9483(3) 0.5484(2) 0.0446(8) Uani 1 1 d .
H7 H -0.1096 0.9987 0.5017 0.053 Uiso 1 1 calc R
C8 C 0.0404(3) 0.8427(4) 0.4479(2) 0.0486(9) Uani 1 1 d .
C9 C 0.1117(3) 0.6347(3) 0.7587(3) 0.0545(10) Uani 1 1 d .
H9A H 0.0974 0.5836 0.7073 0.065 Uiso 1 1 calc R
H9B H 0.1089 0.5845 0.8106 0.065 Uiso 1 1 calc R
C10 C 0.2340(3) 0.6878(3) 0.7575(3) 0.0496(10) Uani 1 1 d .
C11 C 0.3009(3) 0.6710(3) 0.6871(2) 0.0509(9) Uani 1 1 d .
H11 H 0.2716 0.6253 0.6392 0.061 Uiso 1 1 calc R
C12 C 0.4120(3) 0.7215(3) 0.6868(2) 0.0524(9) Uani 1 1 d .
H12 H 0.4558 0.7098 0.6382 0.063 Uiso 1 1 calc R
C13 C 0.4587(3) 0.7883(3) 0.7566(2) 0.0498(9) Uani 1 1 d .
C14 C 0.3920(4) 0.8043(4) 0.8280(3) 0.0616(12) Uani 1 1 d .
H14 H 0.4220 0.8496 0.8758 0.074 Uiso 1 1 calc R
C15 C 0.2812(3) 0.7539(3) 0.8293(3) 0.0588(11) Uani 1 1 d .
H15 H 0.2381 0.7643 0.8783 0.071 Uiso 1 1 calc R
C16 C 0.5802(3) 0.8457(3) 0.7546(3) 0.0603(10) Uani 1 1 d .
H16A H 0.6140 0.8212 0.7007 0.072 Uiso 1 1 calc R
H16B H 0.5707 0.9320 0.7524 0.072 Uiso 1 1 calc R
C17 C 0.7102(3) 0.7033(3) 0.8404(2) 0.0400(8) Uani 1 1 d .
C18 C 0.7974(3) 0.6834(3) 0.9086(2) 0.0396(8) Uani 1 1 d .
H18 H 0.8256 0.7473 0.9433 0.048 Uiso 1 1 calc R
C19 C 0.8421(3) 0.5695(3) 0.9248(2) 0.0367(7) Uani 1 1 d .
C20 C 0.7987(3) 0.4728(3) 0.8741(2) 0.0373(8) Uani 1 1 d .
H20 H 0.8251 0.3955 0.8872 0.045 Uiso 1 1 calc R
C21 C 0.7163(2) 0.4925(3) 0.80437(19) 0.0326(7) Uani 1 1 d .
C22 C 0.6753(3) 0.6076(3) 0.7864(2) 0.0369(8) Uani 1 1 d .
H22 H 0.6235 0.6209 0.7372 0.044 Uiso 1 1 calc R
C23 C 0.6678(3) 0.3897(3) 0.7484(2) 0.0389(8) Uani 1 1 d .
C24 C 0.9359(3) 0.5437(4) 0.9965(2) 0.0432(9) Uani 1 1 d .
C25 C 0.1345(4) 0.3562(4) 0.6008(3) 0.0611(12) Uani 1 1 d .
H25 H 0.2151 0.3462 0.5979 0.073 Uiso 1 1 calc R
C26 C 0.0750(3) 0.4224(4) 0.5367(3) 0.0580(12) Uani 1 1 d .
H26 H 0.1151 0.4568 0.4919 0.070 Uiso 1 1 calc R
C27 C -0.0447(3) 0.4383(3) 0.5384(2) 0.0416(8) Uani 1 1 d .
C28 C -0.0964(3) 0.3846(4) 0.6061(3) 0.0773(14) Uani 1 1 d .
H28 H -0.1770 0.3923 0.6101 0.093 Uiso 1 1 calc R
C29 C -0.0315(4) 0.3199(4) 0.6680(3) 0.0741(14) Uani 1 1 d .
H29 H -0.0705 0.2845 0.7129 0.089 Uiso 1 1 calc R
C30 C -0.1118(3) 0.5129(3) 0.4729(2) 0.0441(9) Uani 1 1 d .
C31 C -0.2045(4) 0.5822(4) 0.4971(3) 0.0720(14) Uani 1 1 d .
H31 H -0.2273 0.5791 0.5545 0.086 Uiso 1 1 calc R
C32 C -0.2628(4) 0.6557(5) 0.4360(3) 0.0805(15) Uani 1 1 d .
H32 H -0.3243 0.7021 0.4541 0.097 Uiso 1 1 calc R
C33 C -0.1485(3) 0.5957(3) 0.3298(2) 0.0433(8) Uani 1 1 d .
H33 H -0.1288 0.5982 0.2715 0.052 Uiso 1 1 calc R
C34 C -0.0852(3) 0.5219(3) 0.3866(2) 0.0438(8) Uani 1 1 d .
H34 H -0.0235 0.4773 0.3668 0.053 Uiso 1 1 calc R
C35 C 0.3943(3) 0.1378(3) 0.6904(2) 0.0400(8) Uani 1 1 d .
H35 H 0.4347 0.1864 0.7321 0.048 Uiso 1 1 calc R
C36 C 0.4539(3) 0.0963(3) 0.6208(2) 0.0385(8) Uani 1 1 d .
H36 H 0.5311 0.1197 0.6144 0.046 Uiso 1 1 calc R
C37 C 0.3969(3) 0.0197(3) 0.5609(2) 0.0366(9) Uani 1 1 d .
C38 C 0.2827(3) -0.0111(4) 0.5745(3) 0.0620(12) Uani 1 1 d .
H38 H 0.2421 -0.0645 0.5363 0.074 Uiso 1 1 calc R
C39 C 0.2291(4) 0.0365(4) 0.6437(3) 0.0629(12) Uani 1 1 d .
H39 H 0.1516 0.0152 0.6511 0.075 Uiso 1 1 calc R
C40 C 0.4557(3) -0.0291(3) 0.4850(2) 0.0377(9) Uani 1 1 d .
C41 C 0.5440(3) 0.0317(3) 0.4464(2) 0.0521(10) Uani 1 1 d .
H41 H 0.5673 0.1072 0.4671 0.062 Uiso 1 1 calc R
C42 C 0.5978(3) -0.0194(3) 0.3771(2) 0.0534(10) Uani 1 1 d .
H42 H 0.6561 0.0241 0.3516 0.064 Uiso 1 1 calc R
C43 C 0.4854(3) -0.1837(3) 0.3828(3) 0.0554(11) Uani 1 1 d .
H43 H 0.4639 -0.2591 0.3612 0.066 Uiso 1 1 calc R
C44 C 0.4268(3) -0.1405(3) 0.4504(2) 0.0540(10) Uani 1 1 d .
H44 H 0.3676 -0.1856 0.4733 0.065 Uiso 1 1 calc R
Cu1 Cu 0.17845(3) 0.21983(3) 0.76897(3) 0.04304(11) Uani 1 1 d .
N1 N 0.0183(3) 0.7228(3) 0.7590(2) 0.0575(8) Uani 1 1 d .
H1A H -0.0186 0.7296 0.8060 0.069 Uiso 1 1 calc R
N2 N 0.6622(3) 0.8165(2) 0.8281(2) 0.0568(8) Uani 1 1 d .
H2 H 0.6820 0.8716 0.8659 0.068 Uiso 1 1 calc R
N3 N 0.0827(3) 0.3043(3) 0.66821(19) 0.0460(8) Uani 1 1 d .
N4 N -0.2365(3) 0.6643(3) 0.35231(19) 0.0467(8) Uani 1 1 d .
N5 N 0.2829(3) 0.1125(3) 0.70153(19) 0.0439(7) Uani 1 1 d .
N6 N 0.5705(2) -0.1276(3) 0.34486(18) 0.0410(7) Uani 1 1 d .

loop_
_atom_site_aniso_label
_atom_site_aniso_U_11
_atom_site_aniso_U_22
_atom_site_aniso_U_33
_atom_site_aniso_U_23
_atom_site_aniso_U_13
_atom_site_aniso_U_12
O1 0.0623(17) 0.0542(17) 0.0602(17) -0.0060(12) 0.0125(14) 0.0094(13)
O2 0.0698(19) 0.068(2) 0.0691(19) 0.0005(15) -0.0028(15) 0.0257(17)
O3 0.150(3) 0.098(3) 0.0448(18) 0.0166(17) 0.0169(19) 0.064(2)
O4 0.0680(17) 0.0540(17) 0.0451(15) 0.0007(11) 0.0180(13) 0.0130(13)
O5 0.094(2) 0.0569(18) 0.090(2) -0.0223(17) -0.0480(18) 0.0209(17)
O6 0.082(2) 0.0555(19) 0.072(2) -0.0067(15) -0.0317(16) 0.0190(16)
O7 0.0729(14) 0.0384(12) 0.0375(15) -0.0055(12) 0.0098(12) 0.0022(14)
O8 0.0729(18) 0.0628(18) 0.0575(17) -0.0048(14) -0.0278(14) 0.0048(14)
C1 0.040(2) 0.048(2) 0.059(3) -0.008(2) 0.0041(18) -0.0018(18)
C2 0.0356(18) 0.038(2) 0.055(2) -0.0080(17) -0.0013(16) -0.0017(15)
C3 0.0406(19) 0.048(2) 0.046(2) -0.0073(17) 0.0098(16) -0.0021(17)
C4 0.0321(19) 0.047(2) 0.042(2) -0.0041(16) 0.0081(15) -0.0018(16)
C5 0.0318(17) 0.043(2) 0.047(2) -0.0062(17) 0.0025(15) 0.0011(15)
C6 0.0382(19) 0.041(2) 0.0418(19) -0.0074(16) 0.0008(15) -0.0007(16)
C7 0.043(2) 0.048(2) 0.042(2) -0.0022(15) -0.0015(16) 0.0084(16)
C8 0.051(2) 0.052(2) 0.042(2) -0.0021(18) -0.0022(18) 0.005(2)
C9 0.060(2) 0.047(2) 0.058(2) 0.0141(19) 0.0097(19) 0.011(2)
C10 0.053(2) 0.040(2) 0.056(2) 0.0100(18) 0.0061(19) 0.0128(18)
C11 0.048(2) 0.056(2) 0.048(2) 0.0015(17) -0.0013(18) 0.0054(18)
C12 0.047(2) 0.063(3) 0.046(2) 0.0057(19) -0.0002(17) 0.012(2)
C13 0.049(2) 0.039(2) 0.061(2) 0.0140(18) -0.0006(18) 0.0176(18)
C14 0.068(3) 0.050(3) 0.067(3) -0.015(2) 0.004(2) 0.010(2)
C15 0.060(3) 0.058(3) 0.060(3) -0.005(2) 0.014(2) 0.016(2)
C16 0.060(3) 0.043(2) 0.076(3) 0.017(2) -0.005(2) 0.0101(19)
C17 0.0385(18) 0.034(2) 0.048(2) 0.0079(16) 0.0102(16) 0.0002(15)
C18 0.0408(19) 0.038(2) 0.0402(19) 0.0000(15) 0.0063(16) -0.0017(15)
C19 0.0367(18) 0.040(2) 0.0337(18) -0.0012(15) 0.0048(14) 0.0030(15)
C20 0.0391(18) 0.0340(19) 0.0391(19) 0.0047(15) 0.0047(15) 0.0126(15)
C21 0.0314(17) 0.0347(19) 0.0321(17) 0.0021(13) 0.0051(13) 0.0029(14)
C22 0.0306(16) 0.0425(19) 0.037(2) 0.0066(15) -0.0015(15) 0.0027(16)
C23 0.0340(18) 0.048(2) 0.035(2) -0.0026(15) 0.0065(16) 0.0012(17)
C24 0.042(2) 0.045(2) 0.041(2) -0.0044(16) -0.0016(16) 0.0118(18)
C25 0.050(2) 0.083(3) 0.052(2) 0.021(2) 0.017(2) 0.016(2)
C26 0.050(2) 0.078(3) 0.047(3) 0.019(2) 0.017(2) 0.006(2)
C27 0.0380(19) 0.050(2) 0.038(2) 0.0040(17) 0.0056(16) -0.0033(17)
C28 0.039(2) 0.116(4) 0.077(3) 0.043(3) 0.010(2) 0.005(2)
C29 0.050(2) 0.114(4) 0.059(3) 0.046(3) 0.010(2) -0.003(2)
C30 0.041(2) 0.048(2) 0.043(2) 0.0024(17) 0.0017(16) -0.0035(17)
C31 0.069(3) 0.111(4) 0.037(2) 0.025(2) 0.017(2) 0.036(3)
C32 0.083(3) 0.114(4) 0.048(3) 0.019(3) 0.023(2) 0.050(3)
C33 0.054(2) 0.044(2) 0.0323(18) 0.0019(16) 0.0100(16) -0.0014(18)
C34 0.046(2) 0.041(2) 0.045(2) 0.0007(16) 0.0086(17) 0.0051(17)
C35 0.0349(19) 0.045(2) 0.0394(19) -0.0106(16) -0.0033(15) 0.0041(16)
C36 0.0318(17) 0.039(2) 0.045(2) 0.0003(16) 0.0006(15) 0.0023(15)
C37 0.038(2) 0.040(2) 0.0325(19) -0.0037(15) 0.0076(16) -0.0005(16)
C38 0.046(2) 0.074(3) 0.069(3) -0.037(2) 0.020(2) -0.016(2)
C39 0.045(2) 0.068(3) 0.078(3) -0.031(2) 0.019(2) -0.018(2)
C40 0.041(2) 0.033(2) 0.040(2) -0.0001(16) 0.0056(17) -0.0003(17)
C41 0.067(3) 0.040(2) 0.052(2) -0.0111(18) 0.020(2) -0.0191(19)
C42 0.056(2) 0.052(3) 0.056(2) -0.0041(19) 0.0251(19) -0.017(2)
C43 0.052(2) 0.049(2) 0.069(3) -0.0239(19) 0.024(2) -0.0172(18)
C44 0.051(2) 0.055(3) 0.059(2) -0.0137(19) 0.0239(19) -0.0184(19)
Cu1 0.0453(2) 0.0499(2) 0.0349(2) -0.0023(2) 0.00932(15) -0.0003(3)
N1 0.0567(19) 0.070(2) 0.0479(18) 0.0130(16) 0.0190(15) 0.0190(17)
N2 0.058(2) 0.0327(18) 0.078(2) 0.0035(15) -0.0099(17) 0.0068(15)
N3 0.0452(19) 0.054(2) 0.0393(17) 0.0082(14) 0.0069(14) -0.0028(15)
N4 0.0465(18) 0.054(2) 0.0396(17) 0.0044(14) 0.0048(14) 0.0028(16)
N5 0.0421(17) 0.0461(19) 0.0447(18) -0.0077(15) 0.0112(15) 0.0006(15)
N6 0.0437(17) 0.0424(18) 0.0381(17) -0.0059(14) 0.0111(14) -0.0056(14)

loop_
_atom_type_symbol
_atom_type_description
_atom_type_scat_dispersion_real
_atom_type_scat_dispersion_imag
_atom_type_scat_source
C C 0.0033 0.0016 'International Tables Vol C Tables 4.2.6.8 and 6.1.1.4'
H H 0.0000 0.0000 'International Tables Vol C Tables 4.2.6.8 and 6.1.1.4'
N N 0.0061 0.0033 'International Tables Vol C Tables 4.2.6.8 and 6.1.1.4'
O O 0.0106 0.0060 'International Tables Vol C Tables 4.2.6.8 and 6.1.1.4'
Cu Cu 0.3201 1.2651 'International Tables Vol C Tables 4.2.6.8 and 6.1.1.4'

loop_
_geom_angle_atom_site_label_1
_geom_angle_atom_site_label_2
_geom_angle_atom_site_label_3
_geom_angle
_geom_angle_site_symmetry_1
_geom_angle_site_symmetry_3
C8 O4 H4 109.5 . .
C24 O5 H5 109.5 . .
O2 C1 O1 123.1(4) . .
O2 C1 C2 122.4(4) . .
O1 C1 C2 114.5(4) . .
C3 C2 C7 119.7(3) . .
C3 C2 C1 121.2(3) . .
C7 C2 C1 119.1(3) . .
C2 C3 C4 121.7(3) . .
C2 C3 H3 119.1 . .
C4 C3 H3 119.1 . .
N1 C4 C3 120.0(3) . .
N1 C4 C5 122.5(3) . .
C3 C4 C5 117.6(3) . .
C6 C5 C4 121.1(3) . .
C6 C5 H5A 119.5 . .
C4 C5 H5A 119.5 . .
C7 C6 C5 120.2(3) . .
C7 C6 C8 118.6(3) . .
C5 C6 C8 121.2(3) . .
C6 C7 C2 119.7(3) . .
C6 C7 H7 120.1 . .
C2 C7 H7 120.1 . .
O3 C8 O4 122.9(4) . .
O3 C8 C6 123.0(4) . .
O4 C8 C6 113.9(3) . .
N1 C9 C10 114.3(3) . .
N1 C9 H9A 108.7 . .
C10 C9 H9A 108.7 . .
N1 C9 H9B 108.7 . .
C10 C9 H9B 108.7 . .
H9A C9 H9B 107.6 . .
C11 C10 C15 118.5(4) . .
C11 C10 C9 121.4(3) . .
C15 C10 C9 120.1(3) . .
C10 C11 C12 120.5(4) . .
C10 C11 H11 119.7 . .
C12 C11 H11 119.7 . .
C13 C12 C11 121.4(4) . .
C13 C12 H12 119.3 . .
C11 C12 H12 119.3 . .
C12 C13 C14 118.2(4) . .
C12 C13 C16 120.8(3) . .
C14 C13 C16 121.0(4) . .
C13 C14 C15 121.0(4) . .
C13 C14 H14 119.5 . .
C15 C14 H14 119.5 . .
C14 C15 C10 120.3(4) . .
C14 C15 H15 119.8 . .
C10 C15 H15 119.8 . .
N2 C16 C13 115.3(3) . .
N2 C16 H16A 108.4 . .
C13 C16 H16A 108.4 . .
N2 C16 H16B 108.4 . .
C13 C16 H16B 108.4 . .
H16A C16 H16B 107.5 . .
N2 C17 C22 122.0(3) . .
N2 C17 C18 119.8(3) . .
C22 C17 C18 118.2(3) . .
C19 C18 C17 120.7(3) . .
C19 C18 H18 119.7 . .
C17 C18 H18 119.7 . .
C18 C19 C20 120.0(3) . .
C18 C19 C24 122.7(3) . .
C20 C19 C24 117.3(3) . .
C21 C20 C19 119.6(3) . .
C21 C20 H20 120.2 . .
C19 C20 H20 120.2 . .
C20 C21 C22 119.9(3) . .
C20 C21 C23 120.8(3) . .
C22 C21 C23 119.2(3) . .
C17 C22 C21 121.3(3) . .
C17 C22 H22 119.4 . .
C21 C22 H22 119.4 . .
O8 C23 O7 125.3(3) . .
O8 C23 C21 117.2(3) . .
O7 C23 C21 117.5(3) . .
O6 C24 O5 123.4(3) . .
O6 C24 C19 123.3(3) . .
O5 C24 C19 113.3(3) . .
N3 C25 C26 123.5(4) . .
N3 C25 H25 118.2 . .
C26 C25 H25 118.2 . .
C25 C26 C27 119.8(4) . .
C25 C26 H26 120.1 . .
C27 C26 H26 120.1 . .
C28 C27 C26 116.3(3) . .
C28 C27 C30 121.9(3) . .
C26 C27 C30 121.8(3) . .
C29 C28 C27 120.8(4) . .
C29 C28 H28 119.6 . .
C27 C28 H28 119.6 . .
N3 C29 C28 124.2(4) . .
N3 C29 H29 117.9 . .
C28 C29 H29 117.9 . .
C34 C30 C31 116.2(3) . .
C34 C30 C27 123.3(3) . .
C31 C30 C27 120.5(3) . .
C32 C31 C30 119.7(4) . .
C32 C31 H31 120.1 . .
C30 C31 H31 120.1 . .
N4 C32 C31 123.9(4) . .
N4 C32 H32 118.1 . .
C31 C32 H32 118.1 . .
N4 C33 C34 124.2(3) . .
N4 C33 H33 117.9 . .
C34 C33 H33 117.9 . .
C33 C34 C30 120.4(3) . .
C33 C34 H34 119.8 . .
C30 C34 H34 119.8 . .
N5 C35 C36 123.9(3) . .
N5 C35 H35 118.0 . .
C36 C35 H35 118.0 . .
C37 C36 C35 118.7(3) . .
C37 C36 H36 120.7 . .
C35 C36 H36 120.7 . .
C36 C37 C38 117.5(3) . .
C36 C37 C40 121.7(3) . .
C38 C37 C40 120.8(3) . .
C39 C38 C37 120.1(4) . .
C39 C38 H38 120.0 . .
C37 C38 H38 120.0 . .
N5 C39 C38 123.0(4) . .
N5 C39 H39 118.5 . .
C38 C39 H39 118.5 . .
C44 C40 C41 116.3(3) . .
C44 C40 C37 121.3(3) . .
C41 C40 C37 122.4(3) . .
C42 C41 C40 120.0(3) . .
C42 C41 H41 120.0 . .
C40 C41 H41 120.0 . .
N6 C42 C41 123.4(3) . .
N6 C42 H42 118.3 . .
C41 C42 H42 118.3 . .
N6 C43 C44 125.5(3) . .
N6 C43 H43 117.2 . .
C44 C43 H43 117.2 . .
C43 C44 C40 119.5(3) . .
C43 C44 H44 120.3 . .
C40 C44 H44 120.3 . .
N4 Cu1 N5 115.19(13) 2_565 .
N4 Cu1 N6 104.68(12) 2_565 2_455
N5 Cu1 N6 113.12(10) . 2_455
N4 Cu1 N3 112.50(12) 2_565 .
N5 Cu1 N3 101.28(12) . .
N6 Cu1 N3 110.26(12) 2_455 .
C4 N1 C9 124.2(3) . .
C4 N1 H1A 117.9 . .
C9 N1 H1A 117.9 . .
C17 N2 C16 122.6(3) . .
C17 N2 H2 118.7 . .
C16 N2 H2 118.7 . .
C29 N3 C25 115.4(3) . .
C29 N3 Cu1 122.6(3) . .
C25 N3 Cu1 121.8(3) . .
C33 N4 C32 115.6(3) . .
C33 N4 Cu1 123.3(2) . 2_464
C32 N4 Cu1 121.1(3) . 2_464
C35 N5 C39 116.7(3) . .
C35 N5 Cu1 123.0(2) . .
C39 N5 Cu1 116.7(2) . .
C43 N6 C42 115.3(3) . .
C43 N6 Cu1 120.2(2) . 2_554
C42 N6 Cu1 122.3(2) . 2_554

loop_
_geom_bond_atom_site_label_1
_geom_bond_atom_site_label_2
_geom_bond_distance
_geom_bond_site_symmetry_2
O1 C1 1.315(5) .
O2 C1 1.210(5) .
O3 C8 1.196(4) .
O4 C8 1.311(4) .
O4 H4 0.8200 .
O5 C24 1.314(4) .
O5 H5 0.8200 .
O6 C24 1.188(4) .
O7 C23 1.271(4) .
O8 C23 1.239(4) .
C1 C2 1.494(5) .
C2 C3 1.380(5) .
C2 C7 1.391(4) .
C3 C4 1.392(5) .
C3 H3 0.9300 .
C4 N1 1.371(4) .
C4 C5 1.401(5) .
C5 C6 1.384(4) .
C5 H5A 0.9300 .
C6 C7 1.382(4) .
C6 C8 1.492(5) .
C7 H7 0.9300 .
C9 N1 1.450(4) .
C9 C10 1.516(5) .
C9 H9A 0.9700 .
C9 H9B 0.9700 .
C10 C11 1.372(5) .
C10 C15 1.392(5) .
C11 C12 1.387(5) .
C11 H11 0.9300 .
C12 C13 1.372(5) .
C12 H12 0.9300 .
C13 C14 1.380(5) .
C13 C16 1.530(5) .
C14 C15 1.385(6) .
C14 H14 0.9300 .
C15 H15 0.9300 .
C16 N2 1.440(4) .
C16 H16A 0.9700 .
C16 H16B 0.9700 .
C17 N2 1.383(4) .
C17 C22 1.387(4) .
C17 C18 1.401(4) .
C18 C19 1.385(4) .
C18 H18 0.9300 .
C19 C20 1.396(4) .
C19 C24 1.497(5) .
C20 C21 1.381(4) .
C20 H20 0.9300 .
C21 C22 1.387(4) .
C21 C23 1.508(4) .
C22 H22 0.9300 .
C25 N3 1.350(4) .
C25 C26 1.363(5) .
C25 H25 0.9300 .
C26 C27 1.379(5) .
C26 H26 0.9300 .
C27 C28 1.361(5) .
C27 C30 1.470(4) .
C28 C29 1.359(5) .
C28 H28 0.9300 .
C29 N3 1.314(5) .
C29 H29 0.9300 .
C30 C34 1.370(4) .
C30 C31 1.381(5) .
C31 C32 1.373(6) .
C31 H31 0.9300 .
C32 N4 1.331(5) .
C32 H32 0.9300 .
C33 N4 1.327(4) .
C33 C34 1.361(4) .
C33 H33 0.9300 .
C34 H34 0.9300 .
C35 N5 1.324(4) .
C35 C36 1.379(4) .
C35 H35 0.9300 .
C36 C37 1.376(5) .
C36 H36 0.9300 .
C37 C38 1.378(5) .
C37 C40 1.479(4) .
C38 C39 1.363(5) .
C38 H38 0.9300 .
C39 N5 1.337(5) .
C39 H39 0.9300 .
C40 C44 1.379(5) .
C40 C41 1.381(5) .
C41 C42 1.380(5) .
C41 H41 0.9300 .
C42 N6 1.331(4) .
C42 H42 0.9300 .
C43 N6 1.322(4) .
C43 C44 1.354(5) .
C43 H43 0.9300 .
C44 H44 0.9300 .
Cu1 N4 2.008(3) 2_565
Cu1 N5 2.020(3) .
Cu1 N6 2.028(3) 2_455
Cu1 N3 2.044(3) .
N1 H1A 0.8600 .
N2 H2 0.8600 .
N4 Cu1 2.008(3) 2_464
N6 Cu1 2.028(3) 2_554

loop_
_geom_hbond_atom_site_label_D
_geom_hbond_atom_site_label_H
_geom_hbond_atom_site_label_A
_geom_hbond_distance_DH
_geom_hbond_distance_HA
_geom_hbond_distance_DA
_geom_hbond_angle_DHA
_geom_hbond_site_symmetry_A
O4 H4 O7 0.82 1.85 2.657(4) 169.0 2_464
O5 H5 O8 0.82 1.85 2.619(4) 156.0 2_565

loop_
_geom_torsion_atom_site_label_1
_geom_torsion_atom_site_label_2
_geom_torsion_atom_site_label_3
_geom_torsion_atom_site_label_4
_geom_torsion
_geom_torsion_site_symmetry_1
_geom_torsion_site_symmetry_4
O2 C1 C2 C3 -175.8(3) . .
O1 C1 C2 C3 4.7(5) . .
O2 C1 C2 C7 6.7(5) . .
O1 C1 C2 C7 -172.8(3) . .
C7 C2 C3 C4 0.0(5) . .
C1 C2 C3 C4 -177.4(3) . .
C2 C3 C4 N1 180.0(3) . .
C2 C3 C4 C5 -0.1(5) . .
N1 C4 C5 C6 -179.6(3) . .
C3 C4 C5 C6 0.5(5) . .
C4 C5 C6 C7 -0.8(5) . .
C4 C5 C6 C8 178.0(3) . .
C5 C6 C7 C2 0.8(5) . .
C8 C6 C7 C2 -178.1(3) . .
C3 C2 C7 C6 -0.4(5) . .
C1 C2 C7 C6 177.1(3) . .
C7 C6 C8 O3 6.4(6) . .
C5 C6 C8 O3 -172.5(4) . .
C7 C6 C8 O4 -178.0(3) . .
C5 C6 C8 O4 3.2(5) . .
N1 C9 C10 C11 -115.3(4) . .
N1 C9 C10 C15 65.6(4) . .
C15 C10 C11 C12 -1.6(5) . .
C9 C10 C11 C12 179.2(3) . .
C10 C11 C12 C13 0.7(5) . .
C11 C12 C13 C14 0.0(5) . .
C11 C12 C13 C16 -178.7(3) . .
C12 C13 C14 C15 0.2(5) . .
C16 C13 C14 C15 179.0(3) . .
C13 C14 C15 C10 -1.2(6) . .
C11 C10 C15 C14 1.9(5) . .
C9 C10 C15 C14 -178.9(3) . .
C12 C13 C16 N2 -125.5(4) . .
C14 C13 C16 N2 55.8(5) . .
N2 C17 C18 C19 176.6(3) . .
C22 C17 C18 C19 -3.9(4) . .
C17 C18 C19 C20 -1.2(4) . .
C17 C18 C19 C24 179.6(3) . .
C18 C19 C20 C21 4.0(4) . .
C24 C19 C20 C21 -176.8(3) . .
C19 C20 C21 C22 -1.5(4) . .
C19 C20 C21 C23 -179.9(3) . .
N2 C17 C22 C21 -174.0(3) . .
C18 C17 C22 C21 6.5(5) . .
C20 C21 C22 C17 -3.9(4) . .
C23 C21 C22 C17 174.6(3) . .
C20 C21 C23 O8 -160.5(3) . .
C22 C21 C23 O8 21.0(4) . .
C20 C21 C23 O7 19.0(5) . .
C22 C21 C23 O7 -159.5(3) . .
C18 C19 C24 O6 -178.7(4) . .
C20 C19 C24 O6 2.1(5) . .
C18 C19 C24 O5 1.6(5) . .
C20 C19 C24 O5 -177.6(3) . .
N3 C25 C26 C27 -0.5(7) . .
C25 C26 C27 C28 -0.2(6) . .
C25 C26 C27 C30 177.5(4) . .
C26 C27 C28 C29 0.3(7) . .
C30 C27 C28 C29 -177.3(4) . .
C27 C28 C29 N3 0.2(8) . .
C28 C27 C30 C34 -148.2(4) . .
C26 C27 C30 C34 34.2(6) . .
C28 C27 C30 C31 34.1(6) . .
C26 C27 C30 C31 -143.4(4) . .
C34 C30 C31 C32 -0.8(7) . .
C27 C30 C31 C32 177.0(4) . .
C30 C31 C32 N4 0.7(8) . .
N4 C33 C34 C30 1.3(5) . .
C31 C30 C34 C33 -0.1(5) . .
C27 C30 C34 C33 -177.8(3) . .
N5 C35 C36 C37 -3.0(5) . .
C35 C36 C37 C38 -0.1(5) . .
C35 C36 C37 C40 -179.5(3) . .
C36 C37 C38 C39 1.9(6) . .
C40 C37 C38 C39 -178.7(4) . .
C37 C38 C39 N5 -0.9(7) . .
C36 C37 C40 C44 149.5(4) . .
C38 C37 C40 C44 -29.9(5) . .
C36 C37 C40 C41 -28.8(4) . .
C38 C37 C40 C41 151.9(4) . .
C44 C40 C41 C42 0.1(6) . .
C37 C40 C41 C42 178.4(3) . .
C40 C41 C42 N6 -1.1(6) . .
N6 C43 C44 C40 -0.2(6) . .
C41 C40 C44 C43 0.5(5) . .
C37 C40 C44 C43 -177.8(3) . .
C3 C4 N1 C9 -170.5(3) . .
C5 C4 N1 C9 9.6(5) . .
C10 C9 N1 C4 68.9(5) . .
C22 C17 N2 C16 -5.3(5) . .
C18 C17 N2 C16 174.2(3) . .
C13 C16 N2 C17 69.7(4) . .
C28 C29 N3 C25 -0.9(7) . .
C28 C29 N3 Cu1 174.0(4) . .
C26 C25 N3 C29 1.0(6) . .
C26 C25 N3 Cu1 -173.9(3) . .
N4 Cu1 N3 C29 -100.6(4) 2_565 .
N5 Cu1 N3 C29 135.9(4) . .
N6 Cu1 N3 C29 15.9(4) 2_455 .
N4 Cu1 N3 C25 73.9(3) 2_565 .
N5 Cu1 N3 C25 -49.6(3) . .
N6 Cu1 N3 C25 -169.6(3) 2_455 .
C34 C33 N4 C32 -1.4(6) . .
C34 C33 N4 Cu1 176.0(3) . 2_464
C31 C32 N4 C33 0.4(7) . .
C31 C32 N4 Cu1 -177.0(4) . 2_464
C36 C35 N5 C39 4.0(5) . .
C36 C35 N5 Cu1 -154.1(3) . .
C38 C39 N5 C35 -2.0(6) . .
C38 C39 N5 Cu1 157.5(4) . .
N4 Cu1 N5 C35 -20.1(3) 2_565 .
N6 Cu1 N5 C35 -140.5(3) 2_455 .
N3 Cu1 N5 C35 101.6(3) . .
N4 Cu1 N5 C39 -178.3(3) 2_565 .
N6 Cu1 N5 C39 61.4(3) 2_455 .
N3 Cu1 N5 C39 -56.6(3) . .
C44 C43 N6 C42 -0.7(6) . .
C44 C43 N6 Cu1 163.1(3) . 2_554
C41 C42 N6 C43 1.3(6) . .
C41 C42 N6 Cu1 -162.1(3) . 2_554
